data_9011930
loop_
_publ_author_name
'Yakubovich, O. V.'
'Bairakov, V. V.'
'Simonov, M. A.'

_publ_section_title
;
 Crystal structure of simferite Li(Mg,Fe3+,Mn3+)2[PO4]2
;
_journal_name_full 'Doklady Akademii Nauk SSSR'
_journal_page_first 1119
_journal_page_last 1122
_journal_volume 307
_journal_year 1989
_chemical_formula_sum 'Fe0.3 Li0.5 Mg0.5 Mn0.2 O4 P'
_chemical_name_mineral Simferite
_space_group_IT_number 62
_symmetry_space_group_name_Hall '-P 2c 2ab'
_symmetry_space_group_name_H-M 'P b n m'
_cell_angle_alpha 90
_cell_angle_beta 90
_cell_angle_gamma 90
_cell_length_a 4.7468
_cell_length_b 10.101
_cell_length_c 5.8992
_cell_formula_units_Z 4
_cell_volume 282.851
_database_code_amcsd 0012480
_exptl_crystal_density_diffrn 3.249
_cod_original_formula_sum 'Li.5 (Mg.5 Fe.3 Mn.2) P O4'
_cod_database_code 9011930

loop_
_space_group_symop_operation_xyz
x,y,z
x,y,1/2-z
-x,-y,1/2+z
1/2+x,1/2-y,1/2+z
1/2-x,1/2+y,1/2-z
1/2-x,1/2+y,z
1/2+x,1/2-y,-z
-x,-y,-z

loop_
_atom_site_aniso_label
_atom_site_aniso_U_11
_atom_site_aniso_U_22
_atom_site_aniso_U_33
_atom_site_aniso_U_12
_atom_site_aniso_U_13
_atom_site_aniso_U_23
Li 0.01140 0.01520 0.01900 -0.00507 -0.00380 -0.00887
Mg 0.01026 0.00988 0.00925 -0.00063 0.00000 0.00000
Fe3+ 0.01026 0.00988 0.00925 -0.00063 0.00000 0.00000
Mn3+ 0.01026 0.00988 0.00925 -0.00063 0.00000 0.00000
P 0.00785 0.00785 0.00823 0.00000 0.00000 0.00000
O1 0.00798 0.01634 0.01393 -0.00139 0.00000 0.00000
O2 0.01545 0.00874 0.01583 0.00063 0.00000 0.00000
O3 0.01343 0.01533 0.01203 0.00190 -0.00013 0.00329

loop_
_atom_site_label
_atom_site_fract_x
_atom_site_fract_y
_atom_site_fract_z
_atom_site_occupancy
_atom_site_U_iso_or_equiv
Li 0.00000 0.00000 0.00000 0.50000 0.01520
Mg -0.02420 0.27780 0.25000 0.50000 0.00975
Fe3+ -0.02420 0.27780 0.25000 0.30000 0.00975
Mn3+ -0.02420 0.27780 0.25000 0.20000 0.00975
P 0.41730 0.09608 0.25000 1.00000 0.00798
O1 0.73570 0.10840 0.25000 1.00000 0.01254
O2 0.18090 0.45200 0.25000 1.00000 0.01317
O3 0.27630 0.16830 0.04620 1.00000 0.01343

loop_
_cod_related_entry_id
_cod_related_entry_database
_cod_related_entry_code
1 AMCSD 0012480
